data_7133842
loop_
_publ_author_name
'Meyer, Fabio'
'Puylaert, Pim'
'Duvinage, Daniel'
'Hupf, Emanuel'
'Beckmann, Jens'

_publ_section_title
;
 Cationic dinuclear complexes
 [M<sub>2</sub>(PCP)<sub>2</sub><i>&#x3bc;</i>-Cl][GaCl<sub>4</sub>] of
 the group 10 elements. metallophilic interactions and catalytic
 dehydrogenation of Me<sub>2</sub>NHBH<sub>3</sub>.
;
_journal_issue 88
_journal_name_full 'Chemical communications (Cambridge, England)'
_journal_page_first 12912
_journal_page_last 12915
_journal_paper_doi 10.1039/d4cc04296d
_journal_volume 60
_journal_year 2024
_chemical_formula_moiety 'C60 H46 Cl P4 Pt2, Cl4 Ga'
_chemical_formula_sum 'C60 H46 Cl5 Ga P4 Pt2'
_chemical_formula_weight 1528.00
_space_group_crystal_system triclinic
_space_group_IT_number 2
_space_group_name_Hall '-P 1'
_space_group_name_H-M_alt 'P -1'
_atom_sites_solution_hydrogens geom
_audit_creation_date 2022-12-19
_audit_creation_method
;
Olex2 1.5
(compiled 2022.04.07 svn.rca3783a0 for OlexSys, GUI svn.r6498)
;
_audit_update_record
;
2024-09-15 deposited with the CCDC.	2024-10-08 downloaded from the CCDC.
;
_cell_angle_alpha 70.1200(10)
_cell_angle_beta 86.2630(10)
_cell_angle_gamma 89.4130(10)
_cell_formula_units_Z 2
_cell_length_a 13.4598(4)
_cell_length_b 15.8581(4)
_cell_length_c 16.9458(5)
_cell_measurement_reflns_used 9653
_cell_measurement_temperature 100.00
_cell_measurement_theta_max 33.20
_cell_measurement_theta_min 2.89
_cell_volume 3393.97(17)
_computing_cell_refinement 'SAINT V8.40A (Bruker, 2019)'
_computing_data_collection 'APEX3 V2019.1-01 (Bruker, 2019)'
_computing_data_reduction 'SAINT V8.40A (Bruker, 2019)'
_computing_molecular_graphics 'Olex2 1.5 (Dolomanov et al., 2009)'
_computing_publication_material 'Olex2 1.5 (Dolomanov et al., 2009)'
_computing_structure_refinement 'SHELXL 2016/4 (Sheldrick, 2015)'
_computing_structure_solution 'XT  (Sheldrick, 2015)'
_diffrn_ambient_temperature 100.0
_diffrn_detector 'Bruker APEX2 area detector'
_diffrn_detector_area_resol_mean 7.9
_diffrn_detector_type 'CCD area detector'
_diffrn_measured_fraction_theta_full 0.996
_diffrn_measured_fraction_theta_max 0.997
_diffrn_measurement_device 'three-circle diffractometer'
_diffrn_measurement_device_type 'Bruker SMART APEX2 area detector'
_diffrn_measurement_method '\w and \f scans'
_diffrn_radiation_monochromator 'mirror optics'
_diffrn_radiation_probe x-ray
_diffrn_radiation_type MoK\a
_diffrn_radiation_wavelength 0.71073
_diffrn_reflns_av_R_equivalents 0.0299
_diffrn_reflns_av_unetI/netI 0.0175
_diffrn_reflns_Laue_measured_fraction_full 0.996
_diffrn_reflns_Laue_measured_fraction_max 0.997
_diffrn_reflns_limit_h_max 16
_diffrn_reflns_limit_h_min -16
_diffrn_reflns_limit_k_max 19
_diffrn_reflns_limit_k_min -19
_diffrn_reflns_limit_l_max 21
_diffrn_reflns_limit_l_min -21
_diffrn_reflns_number 86562
_diffrn_reflns_point_group_measured_fraction_full 0.996
_diffrn_reflns_point_group_measured_fraction_max 0.997
_diffrn_reflns_theta_full 25.242
_diffrn_reflns_theta_max 26.373
_diffrn_reflns_theta_min 2.101
_diffrn_source 'microfocus sealed X-ray tube'
_diffrn_source_current 1.0
_diffrn_source_power 0.05
_diffrn_source_type 'Incoatec I\ms'
_diffrn_source_voltage 50.0
_diffrn_standards_number 0
_exptl_absorpt_coefficient_mu 4.829
_exptl_absorpt_correction_T_max 1.0000
_exptl_absorpt_correction_T_min 0.2801
_exptl_absorpt_correction_type multi-scan
_exptl_absorpt_process_details
;
SADABS-2016/2 (Bruker,2016/2) was used for absorption correction.
wR2(int) was 0.0907 before and 0.0468 after correction.
The Ratio of minimum to maximum transmission is 0.2801.
The \l/2 correction factor is Not present.
;
_exptl_crystal_colour 'clear dark yellow'
_exptl_crystal_colour_lustre clear
_exptl_crystal_colour_modifier dark
_exptl_crystal_colour_primary yellow
_exptl_crystal_density_diffrn 1.495
_exptl_crystal_description plate
_exptl_crystal_F_000 1476
_exptl_crystal_size_max 0.5
_exptl_crystal_size_mid 0.4
_exptl_crystal_size_min 0.4
_refine_diff_density_max 0.860
_refine_diff_density_min -1.020
_refine_diff_density_rms 0.104
_refine_ls_extinction_method none
_refine_ls_goodness_of_fit_ref 1.062
_refine_ls_hydrogen_treatment constr
_refine_ls_matrix_type full
_refine_ls_number_parameters 734
_refine_ls_number_reflns 13819
_refine_ls_number_restraints 78
_refine_ls_restrained_S_all 1.063
_refine_ls_R_factor_all 0.0225
_refine_ls_R_factor_gt 0.0202
_refine_ls_shift/su_max 0.005
_refine_ls_shift/su_mean 0.000
_refine_ls_structure_factor_coef Fsqd
_refine_ls_weighting_details 'w=1/[\s^2^(Fo^2^)+(0.0279P)^2^+6.4061P] where P=(Fo^2^+2Fc^2^)/3'
_refine_ls_weighting_scheme calc
_refine_ls_wR_factor_gt 0.0546
_refine_ls_wR_factor_ref 0.0558
_reflns_Friedel_coverage 0.000
_reflns_number_gt 12885
_reflns_number_total 13819
_reflns_threshold_expression 'I > 2\s(I)'
_cod_data_source_file d4cc04296d2.cif
_cod_data_source_block meyerf220425_0m
_cod_depositor_comments 'Adding full bibliography for 7133840--7133844.cif.'
_cod_database_code 7133842
_shelx_shelxl_version_number 2016/4
_shelx_space_group_comment
;
The symmetry employed for this shelxl refinement is uniquely defined
by the following loop, which should always be used as a source of
symmetry information in preference to the above space-group names.
They are only intended as comments.
;
_shelx_estimated_absorpt_t_max 0.248
_shelx_estimated_absorpt_t_min 0.196
_olex2_refinement_description
;
1. Fixed Uiso
 At 1.2 times of:
  All C(H) groups, All C(H,H) groups
2. Restrained distances
 C40-C41A \\sim C42A-C43 \\sim C44A-C45A
 with sigma of 0.02
 C40-C41 \\sim C42-C43 \\sim C44-C45
 with sigma of 0.02
3. Uiso/Uaniso restraints and constraints
Uanis(C83A) = Uanis(C84A) = Uanis(C85A) = Uanis(C82A) = Uanis(C81A) =
Uanis(C80A)
Uanis(C90) = Uanis(C91) = Uanis(C92) = Uanis(C93) = Uanis(C94) = Uanis(C95)
Uanis(C30) = Uanis(C35A) = Uanis(C34A) = Uanis(C34) = Uanis(C31) = Uanis(C31A)
= Uanis(C33A) = Uanis(C33) = Uanis(C32A) = Uanis(C32) = Uanis(C35)
Uanis(C90A) = Uanis(C91A) = Uanis(C92A) = Uanis(C93A) = Uanis(C94A) =
Uanis(C95A)
Uanis(C60) = Uanis(C61) = Uanis(C62) = Uanis(C63) = Uanis(C64) = Uanis(C65)
4. Rigid body (RIGU) restrains
 C72A, C73, C74A, C75A, C70, C71A
 with sigma for 1-2 distances of 0.004 and sigma for 1-3 distances of 0.004
 C74, C75, C70, C71, C72, C73
 with sigma for 1-2 distances of 0.004 and sigma for 1-3 distances of 0.004
5. Others
 Fixed Sof: Cl09(0.5) C41(0.5) H41(0.5) C42(0.5) H42(0.5) H43A(0.5) H43(0.5)
 C44(0.5) H44(0.5) C45(0.5) H45(0.5) H73(0.5) H73A(0.5) C72A(0.5) H72A(0.5)
 C71A(0.5) H71A(0.5) C41A(0.5) H41A(0.5) C42A(0.5) H42A(0.5) C44A(0.5)
 H44A(0.5) C45A(0.5) H45A(0.5) C81A(0.5) H81A(0.5) C82A(0.5) H82A(0.5)
 C84A(0.5) H84A(0.5) C85A(0.5) H85A(0.5) C85(0.5) H85(0.5) C81(0.5) H81(0.5)
 C84(0.5) H84(0.5) C82(0.5) H82(0.5) C83(0.5) H83(0.5) C83A(0.5) H83A(0.5)
 C93A(0.5) H93A(0.5) C92A(0.5) H92A(0.5) C93(0.5) H93(0.5) C94A(0.5) H94A(0.5)
 C92(0.5) H92(0.5) C94(0.5) H94(0.5) C90(0.5) C90A(0.5) C95(0.5) H95(0.5)
 C91A(0.5) H91A(0.5) C91(0.5) H91(0.5) C95A(0.5) H95A(0.5) C75(0.5) H75(0.5)
 C75A(0.5) H75A(0.5) C71(0.5) H71(0.5) C74(0.5) H74(0.5) C74A(0.5) H74A(0.5)
 C72(0.5) H72(0.5) C32A(0.5) H32A(0.5) C33A(0.5) H33A(0.5) C33(0.5) H33(0.5)
 C34A(0.5) H34A(0.5) C32(0.5) H32(0.5) C35A(0.5) H35A(0.5) C34(0.5) H34(0.5)
 C31A(0.5) H31A(0.5) C35(0.5) H35(0.5) C31(0.5) H31(0.5) Cl4(0.5) Cl2(0.5)
 Cl3(0.5) Ga4(0.5) Cl5(0.5) Ga7(0.5) Cl8(0.5) Cl9(0.5) Cl11(0.5) C80(0.5)
 C80A(0.5)
6.a Aromatic/amide H refined with riding coordinates:
 C101(H101), C104(H104), C13(H13), C105(H105), C63(H63), C54(H54), C14(H14),
 C12(H12), C51(H51), C25(H25), C62(H62), C64(H64), C55(H55), C102(H102),
 C103(H103), C41(H41), C42(H42), C43(H43A), C43(H43), C44(H44), C45(H45),
 C24(H24), C53(H53), C22(H22), C23(H23), C73(H73), C73(H73A), C52(H52),
 C21(H21), C72A(H72A), C71A(H71A), C41A(H41A), C42A(H42A), C44A(H44A),
 C45A(H45A), C81A(H81A), C82A(H82A), C84A(H84A), C85A(H85A), C85(H85), C81(H81),
  C84(H84), C82(H82), C83(H83), C83A(H83A), C93A(H93A), C92A(H92A), C93(H93),
 C94A(H94A), C92(H92), C94(H94), C95(H95), C91A(H91A), C91(H91), C95A(H95A),
 C75(H75), C75A(H75A), C71(H71), C74(H74), C74A(H74A), C72(H72), C32A(H32A),
 C33A(H33A), C33(H33), C34A(H34A), C32(H32), C35A(H35A), C34(H34), C31A(H31A),
 C35(H35), C31(H31)
;
_smtbx_masks_void_probe_radius 1.2
_smtbx_masks_void_truncation_radius 1.2
_olex2_submission_special_instructions 'No special instructions were received'

loop_
_space_group_symop_operation_xyz
'x, y, z'
'-x, -y, -z'

loop_
_atom_site_label
_atom_site_type_symbol
_atom_site_fract_x
_atom_site_fract_y
_atom_site_fract_z
_atom_site_U_iso_or_equiv
_atom_site_adp_type
_atom_site_occupancy
_atom_site_site_symmetry_order
_atom_site_calc_flag
_atom_site_refinement_flags_posn
_atom_site_refinement_flags_adp
_atom_site_refinement_flags_occupancy
_atom_site_disorder_assembly
_atom_site_disorder_group
Pt2 Pt 0.61786(2) 0.18790(2) 0.32816(2) 0.01103(3) Uani 1 1 d . . . . .
Pt1 Pt 0.56974(2) 0.35748(2) 0.33816(2) 0.01252(3) Uani 1 1 d . . . . .
Cl1 Cl 0.50787(5) 0.21278(4) 0.43649(4) 0.01529(12) Uani 1 1 d . . . . .
P2 P 0.74387(5) 0.16863(4) 0.42045(4) 0.01109(13) Uani 1 1 d . . . . .
P3 P 0.66165(5) 0.13217(5) 0.22691(4) 0.01514(14) Uani 1 1 d . . . . .
P1 P 0.63979(5) 0.49278(4) 0.30126(4) 0.01395(13) Uani 1 1 d . . . . .
P4 P 0.42192(5) 0.36358(5) 0.27178(5) 0.01886(15) Uani 1 1 d . . . . .
Cl09 Cl 1.2042(9) -0.2156(7) 0.1989(8) 0.044(2) Uani 0.5 1 d . . P A -2
C65 C 0.4362(2) 0.27955(19) 0.2203(2) 0.0260(3) Uani 1 1 d . . . . .
C61 C 0.5417(2) 0.16980(19) 0.1861(2) 0.0260(3) Uani 1 1 d . . . . .
C15 C 0.7739(2) 0.28117(17) 0.41909(16) 0.0131(5) Uani 1 1 d . . . . .
C60 C 0.5165(2) 0.21952(19) 0.2390(2) 0.0260(3) Uani 1 1 d . . . . .
C101 C 0.4654(2) 0.4969(2) 0.11951(19) 0.0219(6) Uani 1 1 d . . . . .
H101 H 0.523515 0.462789 0.118312 0.026 Uiso 1 1 calc R U . . .
C104 C 0.2957(2) 0.5967(2) 0.1221(2) 0.0269(7) Uani 1 1 d . . . . .
H104 H 0.237455 0.630918 0.122816 0.032 Uiso 1 1 calc R U . . .
C13 C 0.8896(2) 0.3925(2) 0.4326(2) 0.0243(6) Uani 1 1 d . . . . .
H13 H 0.949425 0.405142 0.453534 0.029 Uiso 1 1 calc R U . . .
C100 C 0.3939(2) 0.46612(18) 0.18642(19) 0.0178(6) Uani 1 1 d . . . . .
C50 C 0.7103(2) 0.09997(17) 0.52897(17) 0.0142(5) Uani 1 1 d . . . . .
C105 C 0.3085(2) 0.51663(19) 0.18732(19) 0.0211(6) Uani 1 1 d . . . . .
H105 H 0.259213 0.496239 0.232563 0.025 Uiso 1 1 calc R U . . .
C63 C 0.4032(2) 0.22570(19) 0.1050(2) 0.0260(3) Uani 1 1 d . . . . .
H63 H 0.361170 0.225437 0.062166 0.031 Uiso 1 1 calc R U . . .
C10 C 0.70753(19) 0.35095(18) 0.38305(16) 0.0127(5) Uani 1 1 d . . . . .
C54 C 0.6357(3) -0.0373(2) 0.6250(2) 0.0322(8) Uani 1 1 d . . . . .
H54 H 0.600631 -0.092018 0.634902 0.039 Uiso 1 1 calc R U . . .
C14 C 0.8639(2) 0.30380(19) 0.44467(18) 0.0198(6) Uani 1 1 d . . . . .
H14 H 0.908592 0.257463 0.470878 0.024 Uiso 1 1 calc R U . . .
C12 C 0.8285(2) 0.46326(19) 0.39020(17) 0.0181(6) Uani 1 1 d . . . . .
H12 H 0.847608 0.524104 0.378073 0.022 Uiso 1 1 calc R U . . .
C70 C 0.7571(2) 0.18283(18) 0.14465(17) 0.0178(6) Uani 1 1 d . . . . .
C20 C 0.6907(2) 0.54966(19) 0.19542(17) 0.0171(6) Uani 1 1 d . . . . .
C51 C 0.7393(2) 0.12206(19) 0.59659(17) 0.0176(6) Uani 1 1 d . . . . .
H51 H 0.774468 0.176605 0.587162 0.021 Uiso 1 1 calc R U . . .
C25 C 0.7134(2) 0.4986(2) 0.14380(19) 0.0219(6) Uani 1 1 d . . . . .
H25 H 0.698970 0.436056 0.163688 0.026 Uiso 1 1 calc R U . . .
C62 C 0.4869(2) 0.17106(19) 0.1190(2) 0.0260(3) Uani 1 1 d . . . . .
H62 H 0.505375 0.136530 0.084364 0.031 Uiso 1 1 calc R U . . .
C64 C 0.3798(2) 0.28056(19) 0.1525(2) 0.0260(3) Uani 1 1 d . . . . .
H64 H 0.324673 0.319577 0.139020 0.031 Uiso 1 1 calc R U . . .
C55 C 0.6564(2) 0.01999(19) 0.54365(19) 0.0225(6) Uani 1 1 d . . . . .
H55 H 0.634405 0.005379 0.497692 0.027 Uiso 1 1 calc R U . . .
C102 C 0.4524(3) 0.5770(2) 0.0547(2) 0.0265(7) Uani 1 1 d . . . . .
H102 H 0.501632 0.597802 0.009383 0.032 Uiso 1 1 calc R U . . .
C103 C 0.3672(3) 0.6269(2) 0.0560(2) 0.0285(7) Uani 1 1 d . . . . .
H103 H 0.358040 0.681701 0.011599 0.034 Uiso 1 1 calc R U . . .
C40 C 0.8602(2) 0.11980(19) 0.39561(17) 0.0167(6) Uani 1 1 d D . . . .
C41 C 0.9179(5) 0.1707(4) 0.3180(5) 0.0228(13) Uani 0.5 1 d D . P B 2
H41 H 0.897286 0.228678 0.284652 0.027 Uiso 0.5 1 calc R U P B 2
C42 C 1.0032(6) 0.1332(5) 0.2939(6) 0.0320(16) Uani 0.5 1 d D . P B 2
H42 H 1.043537 0.164794 0.244743 0.038 Uiso 0.5 1 calc R U P B 2
C43 C 1.0290(3) 0.0388(3) 0.3501(3) 0.0453(11) Uani 1 1 d D . . . .
H43A H 1.080711 0.006930 0.332192 0.054 Uiso 0.5 1 calc R U P B 2
H43 H 1.086270 0.013057 0.332098 0.054 Uiso 0.5 1 calc R U P B 1
C44 C 0.9840(5) 0.0047(5) 0.4171(4) 0.0258(13) Uani 0.5 1 d D . P B 2
H44 H 1.008481 -0.049630 0.454536 0.031 Uiso 0.5 1 calc R U P B 2
C45 C 0.8965(5) 0.0410(4) 0.4431(4) 0.0224(13) Uani 0.5 1 d D . P B 2
H45 H 0.862654 0.008823 0.495552 0.027 Uiso 0.5 1 calc R U P B 2
C11 C 0.7389(2) 0.44011(18) 0.36680(16) 0.0138(5) Uani 1 1 d . . . . .
C24 C 0.7573(2) 0.5397(2) 0.0632(2) 0.0279(7) Uani 1 1 d . . . . .
H24 H 0.771557 0.505616 0.027415 0.033 Uiso 1 1 calc R U . . .
C53 C 0.6659(3) -0.0152(2) 0.6923(2) 0.0342(8) Uani 1 1 d . . . . .
H53 H 0.651456 -0.054754 0.748173 0.041 Uiso 1 1 calc R U . . .
C30 C 0.5696(2) 0.57115(19) 0.33848(19) 0.0214(4) Uani 1 1 d . . . . .
C22 C 0.7575(2) 0.6809(2) 0.0860(2) 0.0276(7) Uani 1 1 d . . . . .
H22 H 0.772514 0.743299 0.065861 0.033 Uiso 1 1 calc R U . . .
C23 C 0.7799(2) 0.6303(2) 0.03522(19) 0.0288(7) Uani 1 1 d . . . . .
H23 H 0.811168 0.657999 -0.019369 0.035 Uiso 1 1 calc R U . . .
C73 C 0.9019(3) 0.2614(2) 0.0172(2) 0.0314(7) Uani 1 1 d . . . . .
H73 H 0.950134 0.289483 -0.027340 0.038 Uiso 0.5 1 calc R U P C -2
H73A H 0.956393 0.285100 -0.022597 0.038 Uiso 0.5 1 calc R U P D -1
C52 C 0.7168(2) 0.0642(2) 0.67828(19) 0.0267(7) Uani 1 1 d . . . . .
H52 H 0.736669 0.079434 0.724576 0.032 Uiso 1 1 calc R U . . .
C21 C 0.7129(2) 0.6409(2) 0.16655(19) 0.0217(6) Uani 1 1 d . . . . .
H21 H 0.697779 0.675733 0.201526 0.026 Uiso 1 1 calc R U . . .
C72A C 0.8400(9) 0.2102(6) 0.0033(7) 0.025(2) Uani 0.5 1 d . . P E -2
H72A H 0.843567 0.199096 -0.048457 0.030 Uiso 0.5 1 calc R U P E -2
C71A C 0.7659(8) 0.1702(5) 0.0660(6) 0.0178(18) Uani 0.5 1 d . . P E -2
H71A H 0.718538 0.132107 0.055174 0.021 Uiso 0.5 1 calc R U P E -2
C41A C 0.9436(5) 0.1632(4) 0.3604(5) 0.0204(13) Uani 0.5 1 d D . P B 1
H41A H 0.946876 0.226157 0.348448 0.024 Uiso 0.5 1 calc R U P B 1
C42A C 1.0267(5) 0.1203(5) 0.3400(5) 0.0265(15) Uani 0.5 1 d D . P B 1
H42A H 1.085318 0.155157 0.316949 0.032 Uiso 0.5 1 calc R U P B 1
C44A C 0.9354(5) -0.0199(4) 0.3932(4) 0.0271(14) Uani 0.5 1 d D . P B 1
H44A H 0.934611 -0.082868 0.404561 0.032 Uiso 0.5 1 calc R U P B 1
C45A C 0.8549(5) 0.0228(4) 0.4140(4) 0.0212(12) Uani 0.5 1 d D . P B 1
H45A H 0.795905 -0.009985 0.440041 0.025 Uiso 0.5 1 calc R U P B 1
C81A C 0.7698(5) -0.0252(4) 0.2247(5) 0.0207(6) Uani 0.5 1 d . . P F -2
H81A H 0.811606 0.011475 0.178751 0.025 Uiso 0.5 1 calc R U P F -2
C82A C 0.7863(5) -0.1175(4) 0.2581(4) 0.0207(6) Uani 0.5 1 d . . P F -2
H82A H 0.840070 -0.142731 0.234930 0.025 Uiso 0.5 1 calc R U P F -2
C84A C 0.6468(6) -0.1356(5) 0.3578(4) 0.0207(6) Uani 0.5 1 d . . P F -2
H84A H 0.604260 -0.172795 0.402808 0.025 Uiso 0.5 1 calc R U P F -2
C85A C 0.6297(5) -0.0435(4) 0.3253(4) 0.0207(6) Uani 0.5 1 d . . P F -2
H85A H 0.575582 -0.018070 0.347907 0.025 Uiso 0.5 1 calc R U P F -2
C85 C 0.5830(5) -0.0406(4) 0.2981(5) 0.0256(13) Uani 0.5 1 d . . P G -1
H85 H 0.519371 -0.013592 0.293477 0.031 Uiso 0.5 1 calc R U P G -1
C81 C 0.7621(5) -0.0259(4) 0.2759(5) 0.0300(15) Uani 0.5 1 d . . P G -1
H81 H 0.820779 0.010003 0.256822 0.036 Uiso 0.5 1 calc R U P G -1
C84 C 0.5919(6) -0.1324(4) 0.3362(5) 0.0326(15) Uani 0.5 1 d . . P G -1
H84 H 0.534069 -0.168888 0.357548 0.039 Uiso 0.5 1 calc R U P G -1
C82 C 0.7677(6) -0.1205(5) 0.3151(6) 0.044(2) Uani 0.5 1 d . . P G -1
H82 H 0.830798 -0.148521 0.321646 0.053 Uiso 0.5 1 calc R U P G -1
C83 C 0.6839(6) -0.1705(5) 0.3431(5) 0.0315(18) Uani 0.5 1 d . . P G -1
H83 H 0.688988 -0.233708 0.368191 0.038 Uiso 0.5 1 calc R U P G -1
C83A C 0.7253(6) -0.1730(5) 0.3247(5) 0.0207(6) Uani 0.5 1 d . . P F -2
H83A H 0.737346 -0.235508 0.347071 0.025 Uiso 0.5 1 calc R U P F -2
C93A C 0.1553(5) 0.2769(5) 0.4579(4) 0.0204(8) Uani 0.5 1 d . . P H 1
H93A H 0.101948 0.257982 0.499836 0.025 Uiso 0.5 1 calc R U P H 1
C92A C 0.2064(5) 0.3550(5) 0.4475(4) 0.0204(8) Uani 0.5 1 d . . P H 1
H92A H 0.187588 0.390772 0.480921 0.025 Uiso 0.5 1 calc R U P H 1
C93 C 0.1554(5) 0.3126(5) 0.4756(4) 0.0248(9) Uani 0.5 1 d . . P I 2
H93 H 0.102061 0.302446 0.517399 0.030 Uiso 0.5 1 calc R U P I 2
C94A C 0.1806(4) 0.2249(4) 0.4079(4) 0.0204(8) Uani 0.5 1 d . . P H 1
H94A H 0.144376 0.171158 0.416186 0.025 Uiso 0.5 1 calc R U P H 1
C92 C 0.2122(5) 0.3914(5) 0.4534(4) 0.0248(9) Uani 0.5 1 d . . P I 2
H92 H 0.197133 0.434898 0.479464 0.030 Uiso 0.5 1 calc R U P I 2
C94 C 0.1756(5) 0.2491(5) 0.4377(5) 0.0248(9) Uani 0.5 1 d . . P I 2
H94 H 0.137828 0.194939 0.454394 0.030 Uiso 0.5 1 calc R U P I 2
C90 C 0.3114(7) 0.3435(7) 0.3520(5) 0.0248(9) Uani 0.5 1 d . . P I 2
C90A C 0.3119(7) 0.3304(6) 0.3366(5) 0.0204(8) Uani 0.5 1 d . . P H 1
C95 C 0.2535(5) 0.2660(5) 0.3737(5) 0.0248(9) Uani 0.5 1 d . . P I 2
H95 H 0.266209 0.224108 0.345479 0.030 Uiso 0.5 1 calc R U P I 2
C91A C 0.2872(6) 0.3812(5) 0.3865(5) 0.0204(8) Uani 0.5 1 d . . P H 1
H91A H 0.324495 0.433991 0.379859 0.025 Uiso 0.5 1 calc R U P H 1
C91 C 0.2910(6) 0.4056(5) 0.3928(5) 0.0248(9) Uani 0.5 1 d . . P I 2
H91 H 0.331365 0.458098 0.378944 0.030 Uiso 0.5 1 calc R U P I 2
C95A C 0.2587(5) 0.2511(4) 0.3456(4) 0.0204(8) Uani 0.5 1 d . . P H 1
H95A H 0.275297 0.216670 0.310570 0.025 Uiso 0.5 1 calc R U P H 1
C75 C 0.7943(6) 0.2627(5) 0.1384(5) 0.0206(15) Uani 0.5 1 d . . P E -1
H75 H 0.772221 0.292035 0.176627 0.025 Uiso 0.5 1 calc R U P E -1
C75A C 0.8347(6) 0.2419(5) 0.1549(5) 0.0227(15) Uani 0.5 1 d . . P E -2
H75A H 0.834978 0.253284 0.206464 0.027 Uiso 0.5 1 calc R U P E -2
C71 C 0.7759(8) 0.1396(6) 0.0876(6) 0.0209(19) Uani 0.5 1 d . . P E -1
H71 H 0.741948 0.085867 0.091729 0.025 Uiso 0.5 1 calc R U P E -1
C74 C 0.8660(6) 0.3010(6) 0.0745(5) 0.0279(17) Uani 0.5 1 d . . P E -1
H74 H 0.892357 0.358081 0.069544 0.033 Uiso 0.5 1 calc R U P E -1
C74A C 0.9076(7) 0.2818(6) 0.0916(5) 0.0308(18) Uani 0.5 1 d . . P E -2
H74A H 0.957932 0.320113 0.097956 0.037 Uiso 0.5 1 calc R U P E -2
C72 C 0.8474(8) 0.1791(7) 0.0238(6) 0.025(2) Uani 0.5 1 d . . P E -1
H72 H 0.862022 0.151962 -0.017598 0.030 Uiso 0.5 1 calc R U P E -1
C32A C 0.5101(5) 0.6234(5) 0.4463(5) 0.0214(4) Uani 0.5 1 d . . P J -1
H32A H 0.517698 0.627492 0.500231 0.026 Uiso 0.5 1 calc R U P J -1
C33A C 0.4315(5) 0.6668(5) 0.3994(5) 0.0214(4) Uani 0.5 1 d . . P J -1
H33A H 0.384293 0.698824 0.422054 0.026 Uiso 0.5 1 calc R U P J -1
C33 C 0.4543(5) 0.6738(5) 0.4155(5) 0.0214(4) Uani 0.5 1 d . . P J -2
H33 H 0.413742 0.708002 0.441049 0.026 Uiso 0.5 1 calc R U P J -2
C34A C 0.4224(6) 0.6629(5) 0.3190(4) 0.0214(4) Uani 0.5 1 d . . P J -1
H34A H 0.368971 0.692517 0.287023 0.026 Uiso 0.5 1 calc R U P J -1
C32 C 0.5392(5) 0.6355(5) 0.4525(5) 0.0214(4) Uani 0.5 1 d . . P J -2
H32 H 0.557652 0.644703 0.502149 0.026 Uiso 0.5 1 calc R U P J -2
C35A C 0.4907(7) 0.6160(6) 0.2856(4) 0.0214(4) Uani 0.5 1 d . . P J -1
H35A H 0.486203 0.613408 0.230756 0.026 Uiso 0.5 1 calc R U P J -1
C34 C 0.4269(6) 0.6640(5) 0.3436(4) 0.0214(4) Uani 0.5 1 d . . P J -2
H34 H 0.368722 0.692541 0.318567 0.026 Uiso 0.5 1 calc R U P J -2
C31A C 0.5779(5) 0.5737(6) 0.4140(6) 0.0214(4) Uani 0.5 1 d . . P J -1
H31A H 0.629736 0.542079 0.446880 0.026 Uiso 0.5 1 calc R U P J -1
C35 C 0.4842(7) 0.6117(6) 0.3057(4) 0.0214(4) Uani 0.5 1 d . . P J -2
H35 H 0.463046 0.604409 0.256006 0.026 Uiso 0.5 1 calc R U P J -2
C31 C 0.5981(5) 0.5833(6) 0.4171(6) 0.0214(4) Uani 0.5 1 d . . P J -2
H31 H 0.656073 0.555574 0.443069 0.026 Uiso 0.5 1 calc R U P J -2
Cl4 Cl 1.11298(19) -0.42445(15) 0.34012(17) 0.0505(6) Uani 0.5 1 d . . P A -2
Cl2 Cl 1.0522(3) -0.40527(16) 0.36046(16) 0.0740(10) Uani 0.5 1 d . . P K -1
Cl3 Cl 1.02931(18) -0.17863(17) 0.34886(16) 0.0281(5) Uani 0.5 1 d . . P K -1
Ga4 Ga 1.0603(2) -0.26693(16) 0.27651(18) 0.0217(4) Uani 0.5 1 d . . P K -1
Cl5 Cl 1.0240(2) -0.21909(17) 0.35683(16) 0.0296(5) Uani 0.5 1 d . . P A -2
Ga7 Ga 1.0735(2) -0.28773(17) 0.2710(2) 0.0220(4) Uani 0.5 1 d . . P A -2
Cl8 Cl 0.9545(2) -0.2438(2) 0.18025(18) 0.0381(6) Uani 0.5 1 d . . P K -1
Cl9 Cl 0.9552(2) -0.2867(2) 0.1897(2) 0.0414(7) Uani 0.5 1 d . . P A -2
Cl11 Cl 1.2077(8) -0.2334(7) 0.2136(8) 0.054(2) Uani 0.5 1 d . . P K -1
C80 C 0.6698(4) 0.0121(4) 0.2664(4) 0.0070(13) Uiso 0.5 1 d . . P G -1
C80A C 0.6944(6) 0.0119(5) 0.2580(5) 0.0207(6) Uani 0.5 1 d . . P F -2

loop_
_atom_site_aniso_label
_atom_site_aniso_U_11
_atom_site_aniso_U_22
_atom_site_aniso_U_33
_atom_site_aniso_U_23
_atom_site_aniso_U_13
_atom_site_aniso_U_12
Pt2 0.01104(5) 0.00955(5) 0.01163(5) -0.00201(4) -0.00342(4) 0.00138(4)
Pt1 0.00931(5) 0.00861(5) 0.01668(6) -0.00058(4) -0.00053(4) 0.00152(4)
Cl1 0.0126(3) 0.0110(3) 0.0180(3) -0.0002(2) 0.0031(2) 0.0013(2)
P2 0.0120(3) 0.0103(3) 0.0111(3) -0.0035(2) -0.0030(2) 0.0029(2)
P3 0.0231(4) 0.0096(3) 0.0132(3) -0.0036(3) -0.0065(3) 0.0009(3)
P1 0.0123(3) 0.0097(3) 0.0171(3) -0.0014(3) 0.0006(3) 0.0014(2)
P4 0.0104(3) 0.0109(3) 0.0294(4) 0.0015(3) -0.0048(3) 0.0013(3)
Cl09 0.031(4) 0.058(2) 0.049(3) -0.0257(19) 0.013(2) -0.014(2)
C65 0.0306(7) 0.0125(5) 0.0318(7) 0.0001(5) -0.0197(6) -0.0029(5)
C61 0.0306(7) 0.0125(5) 0.0318(7) 0.0001(5) -0.0197(6) -0.0029(5)
C15 0.0172(13) 0.0125(12) 0.0093(12) -0.0033(10) -0.0009(10) 0.0012(10)
C60 0.0306(7) 0.0125(5) 0.0318(7) 0.0001(5) -0.0197(6) -0.0029(5)
C101 0.0234(15) 0.0187(14) 0.0243(15) -0.0082(12) -0.0026(12) 0.0032(12)
C104 0.0273(16) 0.0184(15) 0.0332(17) -0.0053(13) -0.0098(13) 0.0096(12)
C13 0.0269(16) 0.0191(15) 0.0292(16) -0.0086(12) -0.0149(13) -0.0002(12)
C100 0.0163(13) 0.0114(13) 0.0246(15) -0.0042(11) -0.0045(11) 0.0000(10)
C50 0.0156(13) 0.0101(12) 0.0149(13) -0.0018(10) -0.0014(10) 0.0044(10)
C105 0.0168(14) 0.0175(14) 0.0257(15) -0.0030(12) -0.0032(12) 0.0035(11)
C63 0.0306(7) 0.0125(5) 0.0318(7) 0.0001(5) -0.0197(6) -0.0029(5)
C10 0.0130(12) 0.0137(12) 0.0100(12) -0.0028(10) 0.0014(10) 0.0013(10)
C54 0.043(2) 0.0179(15) 0.0287(17) 0.0007(13) -0.0026(15) -0.0059(14)
C14 0.0237(15) 0.0145(13) 0.0215(14) -0.0045(11) -0.0111(12) 0.0023(11)
C12 0.0251(15) 0.0126(13) 0.0171(13) -0.0051(11) -0.0032(11) -0.0008(11)
C70 0.0240(14) 0.0143(13) 0.0149(13) -0.0044(10) -0.0041(11) 0.0058(11)
C20 0.0131(13) 0.0180(14) 0.0160(13) 0.0002(11) -0.0049(10) -0.0010(10)
C51 0.0187(14) 0.0173(14) 0.0165(13) -0.0051(11) -0.0013(11) -0.0013(11)
C25 0.0226(15) 0.0199(14) 0.0202(15) -0.0030(12) 0.0001(12) -0.0014(12)
C62 0.0306(7) 0.0125(5) 0.0318(7) 0.0001(5) -0.0197(6) -0.0029(5)
C64 0.0306(7) 0.0125(5) 0.0318(7) 0.0001(5) -0.0197(6) -0.0029(5)
C55 0.0317(16) 0.0141(14) 0.0205(15) -0.0035(11) -0.0052(12) -0.0014(12)
C102 0.0355(18) 0.0235(16) 0.0185(15) -0.0051(12) 0.0001(13) -0.0002(13)
C103 0.0395(19) 0.0176(15) 0.0228(16) 0.0018(12) -0.0098(14) 0.0039(13)
C40 0.0155(13) 0.0203(14) 0.0176(13) -0.0103(11) -0.0054(11) 0.0059(11)
C41 0.021(3) 0.019(3) 0.027(4) -0.007(3) 0.001(3) 0.004(2)
C42 0.026(4) 0.029(4) 0.041(5) -0.014(4) 0.012(4) 0.001(3)
C43 0.033(2) 0.070(3) 0.047(2) -0.038(2) -0.0087(18) 0.030(2)
C44 0.022(3) 0.026(3) 0.032(4) -0.012(3) -0.006(3) 0.012(3)
C45 0.022(3) 0.026(3) 0.021(3) -0.010(3) -0.002(3) 0.009(3)
C11 0.0169(13) 0.0129(12) 0.0106(12) -0.0034(10) 0.0017(10) 0.0025(10)
C24 0.0269(16) 0.0353(18) 0.0193(15) -0.0063(13) -0.0023(13) -0.0039(14)
C53 0.048(2) 0.0272(17) 0.0172(15) 0.0064(13) -0.0019(14) -0.0071(15)
C30 0.0204(9) 0.0163(7) 0.0256(9) -0.0057(7) 0.0045(9) 0.0027(6)
C22 0.0312(17) 0.0224(16) 0.0219(16) 0.0033(12) -0.0084(13) -0.0056(13)
C23 0.0271(16) 0.0367(18) 0.0134(14) 0.0041(13) -0.0025(12) -0.0072(14)
C73 0.0365(18) 0.0308(18) 0.0200(15) -0.0011(13) 0.0055(13) 0.0039(14)
C52 0.0303(17) 0.0325(17) 0.0150(14) -0.0048(13) -0.0036(12) 0.0001(14)
C21 0.0243(15) 0.0187(14) 0.0190(14) -0.0010(11) -0.0071(12) -0.0038(12)
C72A 0.034(4) 0.021(5) 0.014(4) 0.001(3) 0.002(3) 0.011(4)
C71A 0.023(4) 0.012(5) 0.018(4) -0.003(3) -0.005(3) 0.007(3)
C41A 0.023(3) 0.017(3) 0.019(3) -0.003(3) 0.002(3) 0.003(2)
C42A 0.015(3) 0.037(4) 0.027(4) -0.011(3) 0.002(3) 0.004(3)
C44A 0.029(4) 0.020(3) 0.032(4) -0.009(3) 0.001(3) 0.010(3)
C45A 0.021(3) 0.017(3) 0.027(3) -0.010(3) 0.004(3) 0.004(2)
C81A 0.0229(15) 0.0165(13) 0.0216(14) -0.0050(11) -0.0012(12) 0.0032(11)
C82A 0.0229(15) 0.0165(13) 0.0216(14) -0.0050(11) -0.0012(12) 0.0032(11)
C84A 0.0229(15) 0.0165(13) 0.0216(14) -0.0050(11) -0.0012(12) 0.0032(11)
C85A 0.0229(15) 0.0165(13) 0.0216(14) -0.0050(11) -0.0012(12) 0.0032(11)
C85 0.022(3) 0.015(3) 0.036(4) -0.004(3) 0.001(3) 0.002(2)
C81 0.016(3) 0.015(3) 0.055(5) -0.006(3) -0.011(3) 0.004(2)
C84 0.036(4) 0.015(3) 0.040(4) -0.002(3) 0.000(3) -0.007(3)
C82 0.024(4) 0.027(4) 0.071(6) -0.001(4) -0.009(4) 0.011(3)
C83 0.026(4) 0.010(3) 0.049(5) 0.002(3) -0.003(3) 0.004(3)
C83A 0.0229(15) 0.0165(13) 0.0216(14) -0.0050(11) -0.0012(12) 0.0032(11)
C93A 0.0152(14) 0.0173(16) 0.0226(15) 0.0010(13) 0.0004(12) 0.0020(12)
C92A 0.0152(14) 0.0173(16) 0.0226(15) 0.0010(13) 0.0004(12) 0.0020(12)
C93 0.0165(14) 0.0270(19) 0.0271(17) -0.0046(14) 0.0001(13) 0.0021(14)
C94A 0.0152(14) 0.0173(16) 0.0226(15) 0.0010(13) 0.0004(12) 0.0020(12)
C92 0.0165(14) 0.0270(19) 0.0271(17) -0.0046(14) 0.0001(13) 0.0021(14)
C94 0.0165(14) 0.0270(19) 0.0271(17) -0.0046(14) 0.0001(13) 0.0021(14)
C90 0.0165(14) 0.0270(19) 0.0271(17) -0.0046(14) 0.0001(13) 0.0021(14)
C90A 0.0152(14) 0.0173(16) 0.0226(15) 0.0010(13) 0.0004(12) 0.0020(12)
C95 0.0165(14) 0.0270(19) 0.0271(17) -0.0046(14) 0.0001(13) 0.0021(14)
C91A 0.0152(14) 0.0173(16) 0.0226(15) 0.0010(13) 0.0004(12) 0.0020(12)
C91 0.0165(14) 0.0270(19) 0.0271(17) -0.0046(14) 0.0001(13) 0.0021(14)
C95A 0.0152(14) 0.0173(16) 0.0226(15) 0.0010(13) 0.0004(12) 0.0020(12)
C75 0.024(4) 0.016(3) 0.022(4) -0.008(3) 0.002(3) 0.000(3)
C75A 0.026(4) 0.024(4) 0.017(3) -0.007(3) -0.001(3) -0.004(3)
C71 0.024(4) 0.015(5) 0.026(5) -0.012(4) 0.004(3) 0.001(4)
C74 0.028(4) 0.020(4) 0.032(4) -0.005(3) 0.004(3) -0.002(3)
C74A 0.029(4) 0.034(5) 0.025(4) -0.007(3) 0.008(3) -0.016(4)
C72 0.030(4) 0.029(5) 0.018(5) -0.012(4) 0.004(3) 0.005(4)
C32A 0.0204(9) 0.0163(7) 0.0256(9) -0.0057(7) 0.0045(9) 0.0027(6)
C33A 0.0204(9) 0.0163(7) 0.0256(9) -0.0057(7) 0.0045(9) 0.0027(6)
C33 0.0204(9) 0.0163(7) 0.0256(9) -0.0057(7) 0.0045(9) 0.0027(6)
C34A 0.0204(9) 0.0163(7) 0.0256(9) -0.0057(7) 0.0045(9) 0.0027(6)
C32 0.0204(9) 0.0163(7) 0.0256(9) -0.0057(7) 0.0045(9) 0.0027(6)
C35A 0.0204(9) 0.0163(7) 0.0256(9) -0.0057(7) 0.0045(9) 0.0027(6)
C34 0.0204(9) 0.0163(7) 0.0256(9) -0.0057(7) 0.0045(9) 0.0027(6)
C31A 0.0204(9) 0.0163(7) 0.0256(9) -0.0057(7) 0.0045(9) 0.0027(6)
C35 0.0204(9) 0.0163(7) 0.0256(9) -0.0057(7) 0.0045(9) 0.0027(6)
C31 0.0204(9) 0.0163(7) 0.0256(9) -0.0057(7) 0.0045(9) 0.0027(6)
Cl4 0.0539(13) 0.0305(11) 0.0658(15) -0.0146(10) -0.0065(11) 0.0139(10)
Cl2 0.143(3) 0.0273(11) 0.0469(14) 0.0011(10) -0.0426(17) -0.0311(16)
Cl3 0.0205(8) 0.0417(13) 0.0286(10) -0.0202(12) -0.0041(7) 0.0066(11)
Ga4 0.0221(9) 0.0248(10) 0.0194(6) -0.0083(6) -0.0046(6) -0.0046(6)
Cl5 0.0320(10) 0.0381(13) 0.0248(10) -0.0186(12) -0.0041(7) 0.0144(12)
Ga7 0.0176(6) 0.0275(10) 0.0259(6) -0.0153(6) -0.0027(4) 0.0050(6)
Cl8 0.0251(10) 0.0617(17) 0.0332(11) -0.0217(14) -0.0118(7) -0.0039(14)
Cl9 0.0278(10) 0.0609(17) 0.0520(15) -0.0389(17) -0.0139(9) 0.0061(14)
Cl11 0.016(2) 0.109(7) 0.057(5) -0.054(5) 0.000(2) 0.008(3)
C80A 0.0229(15) 0.0165(13) 0.0216(14) -0.0050(11) -0.0012(12) 0.0032(11)

loop_
_atom_type_symbol
_atom_type_description
_atom_type_scat_dispersion_real
_atom_type_scat_dispersion_imag
_atom_type_scat_source
C C 0.0033 0.0016 'International Tables Vol C Tables 4.2.6.8 and 6.1.1.4'
H H 0.0000 0.0000 'International Tables Vol C Tables 4.2.6.8 and 6.1.1.4'
Cl Cl 0.1484 0.1585 'International Tables Vol C Tables 4.2.6.8 and 6.1.1.4'
Ga Ga 0.2307 1.6083 'International Tables Vol C Tables 4.2.6.8 and 6.1.1.4'
P P 0.1023 0.0942 'International Tables Vol C Tables 4.2.6.8 and 6.1.1.4'
Pt Pt -1.7033 8.3905 'International Tables Vol C Tables 4.2.6.8 and 6.1.1.4'

loop_
_geom_angle_atom_site_label_1
_geom_angle_atom_site_label_2
_geom_angle_atom_site_label_3
_geom_angle
_geom_angle_site_symmetry_1
_geom_angle_site_symmetry_3
_geom_angle_publ_flag
Cl1 Pt2 Pt1 55.121(15) . . ?
C95b C90b P4 120.9(6) . . ?
C95Aa C90Aa P4 123.0(5) . . ?
P2 Pt2 Pt1 92.108(16) . . ?
P2 Pt2 Cl1 86.72(2) . . ?
P3 Pt2 Pt1 136.703(18) . . ?
P3 Pt2 Cl1 155.54(2) . . ?
P3 Pt2 P2 110.92(2) . . ?
C60 Pt2 Pt1 83.68(9) . . ?
C60 Pt2 Cl1 95.56(11) . . ?
C60 Pt2 P2 172.82(9) . . ?
C60 Pt2 P3 69.08(10) . . ?
Cl1 Pt1 Pt2 54.103(15) . . ?
P1 Pt1 Pt2 138.020(18) . . ?
P1 Pt1 Cl1 155.54(2) . . ?
P1 Pt1 P4 110.75(2) . . ?
P4 Pt1 Pt2 92.660(19) . . ?
P4 Pt1 Cl1 86.14(2) . . ?
C91b C90b P4 119.5(6) . . ?
C91Aa C90Aa P4 115.2(6) . . ?
C42b C41b C40 119.1(6) . . ?
C44Aa C45Aa C40 119.3(6) . . ?
C42b C41b H41 120.5 . . ?
C41b C42b H42 121.6 . . ?
C45Aa C44Aa C43 117.1(6) . . ?
C41b C42b C43 116.8(6) . . ?
C45b C44b H44 118.2 . . ?
C44b C45b H45 119.1 . . ?
C42Aa C41Aa H41A 118.8 . . ?
C41Aa C42Aa H42A 118.1 . . ?
C45Aa C44Aa H44A 121.4 . . ?
C10 Pt1 Pt2 83.79(7) . . ?
C10 Pt1 Cl1 96.60(7) . . ?
C10 Pt1 P1 68.79(8) . . ?
C10 Pt1 P4 172.96(7) . . ?
Pt2 Cl1 Pt1 70.776(17) . . ?
C15 P2 Pt2 105.31(9) . . ?
C15 P2 C40 107.04(13) . . ?
C50 P2 Pt2 115.29(9) . . ?
C50 P2 C15 107.65(12) . . ?
C50 P2 C40 103.59(12) . . ?
C40 P2 Pt2 117.42(9) . . ?
C61 P3 Pt2 86.30(12) . . ?
C44Aa C45Aa H45A 120.4 . . ?
C92Aa C93Aa H93A 119.5 . . ?
C94Aa C93Aa H93A 119.5 . . ?
C90Aa C91Aa C92A 120.1(6) . . ?
C93Aa C92Aa H92A 120.5 . . ?
C91Aa C92Aa H92A 120.5 . . ?
C91b C92b C93 119.2(7) . . ?
C94b C93b H93 119.4 . . ?
C92b C93b H93 119.4 . . ?
C92Aa C93Aa C94A 121.0(6) . . ?
C93Aa C94Aa H94A 119.6 . . ?
C95Aa C94Aa H94A 119.6 . . ?
C94b C93b C92 121.1(6) . . ?
C91b C92b H92 120.4 . . ?
C93b C92b H92 120.4 . . ?
C90b C95b C94 120.3(7) . . ?
C95b C94b H94 120.5 . . ?
C93b C94b H94 120.5 . . ?
C92b C91b C90 120.7(7) . . ?
C94Aa C95Aa C90A 117.8(7) . . ?
C93b C94b C95 119.1(7) . . ?
C94b C95b H95 119.9 . . ?
C61 P3 C80A 120.4(3) . . ?
C70 P3 Pt2 122.89(10) . . ?
C70 P3 C61 108.12(14) . . ?
C70 P3 C80A 101.5(3) . . ?
C80 P3 Pt2 112.2(2) . . ?
C80 P3 C61 112.3(2) . . ?
C80 P3 C70 111.97(19) . . ?
C80A P3 Pt2 118.2(3) . . ?
C20 P1 Pt1 121.42(10) . . ?
C20 P1 C30 109.43(14) . . ?
C90b C95b H95 119.9 . . ?
C93Aa C92Aa C91A 119.0(7) . . ?
C90Aa C91Aa H91A 120.0 . . ?
C92Aa C91Aa H91A 120.0 . . ?
C95b C90b C91 119.5(7) . . ?
C92b C91b H91 119.6 . . ?
C90b C91b H91 119.6 . . ?
C93Aa C94Aa C95A 120.8(6) . . ?
C91Aa C90Aa C95A 121.3(7) . . ?
C90Aa C95Aa H95A 121.1 . . ?
C94Aa C95Aa H95A 121.1 . . ?
C90b P4 Pt1 109.8(3) . . ?
C90Aa P4 Pt1 117.2(3) . . ?
C90Aa P4 C65 103.8(3) . . ?
C90Aa P4 C100 106.8(3) . . ?
C41Aa C40 P2 126.9(3) . . ?
C41b C40 P2 117.3(3) . . ?
C45Aa C40 P2 114.2(3) . . ?
C45b C40 P2 125.0(3) . . ?
C45b C40 C41 117.7(4) . . ?
C41Aa C40 C45A 118.9(4) . . ?
C44b C43 C42 120.2(5) . . ?
C42b C43 H43A 119.9 . . ?
C44b C43 H43A 119.9 . . ?
C42Aa C43 H43 120.8 . . ?
C44Aa C43 H43 120.8 . . ?
C42Aa C43 C44A 118.3(5) . . ?
C11 P1 Pt1 87.05(9) . . ?
C11 P1 C20 109.42(12) . . ?
C11 P1 C30 113.44(14) . . ?
C30 P1 Pt1 114.19(10) . . ?
C65 P4 Pt1 104.64(10) . . ?
C65 P4 C90 114.7(3) . . ?
C100 P4 Pt1 118.69(9) . . ?
C100 P4 C65 103.73(13) . . ?
C100 P4 C90 105.6(3) . . ?
C60 C65 P4 119.4(2) . . ?
C60 C65 C64 117.3(3) . . ?
C64 C65 P4 122.6(2) . . ?
C60 C61 P3 96.8(2) . . ?
C62 C61 P3 139.0(3) . . ?
C62 C61 C60 123.4(3) . . ?
C10 C15 P2 118.4(2) . . ?
C14 C15 P2 123.5(2) . . ?
C14 C15 C10 117.9(2) . . ?
C65 C60 Pt2 134.2(3) . . ?
C61 C60 Pt2 106.4(2) . . ?
C61 C60 C65 119.3(3) . . ?
C100 C101 H101 119.7 . . ?
C102 C101 H101 119.7 . . ?
C102 C101 C100 120.5(3) . . ?
C105 C104 H104 119.8 . . ?
C103 C104 H104 119.8 . . ?
C103 C104 C105 120.3(3) . . ?
C14 C13 H13 119.5 . . ?
C14 C13 C12 121.0(3) . . ?
C12 C13 H13 119.5 . . ?
C101 C100 P4 117.0(2) . . ?
C101 C100 C105 119.2(3) . . ?
C105 C100 P4 123.7(2) . . ?
C51 C50 P2 122.4(2) . . ?
C51 C50 C55 119.6(3) . . ?
C55 C50 P2 118.0(2) . . ?
C104 C105 C100 120.0(3) . . ?
C104 C105 H105 120.0 . . ?
C100 C105 H105 120.0 . . ?
C62 C63 H63 119.2 . . ?
C64 C63 H63 119.2 . . ?
C64 C63 C62 121.5(3) . . ?
C15 C10 Pt1 134.8(2) . . ?
C11 C10 Pt1 106.49(18) . . ?
C11 C10 C15 118.6(2) . . ?
C55 C54 H54 119.9 . . ?
C55 C54 C53 120.2(3) . . ?
C53 C54 H54 119.9 . . ?
C15 C14 H14 119.1 . . ?
C13 C14 C15 121.8(3) . . ?
C13 C14 H14 119.1 . . ?
C13 C12 H12 121.7 . . ?
C11 C12 C13 116.7(3) . . ?
C11 C12 H12 121.7 . . ?
C71A C70 P3 124.8(5) . . ?
C71A C70 C75A 113.4(6) . . ?
C75 C70 P3 118.4(4) . . ?
C75 C70 C71 125.5(6) . . ?
C75A C70 P3 121.7(3) . . ?
C71 C70 P3 115.6(5) . . ?
C25 C20 P1 118.3(2) . . ?
C21 C20 P1 121.5(2) . . ?
C21 C20 C25 120.1(3) . . ?
C50 C51 H51 120.0 . . ?
C50 C51 C52 119.9(3) . . ?
C52 C51 H51 120.0 . . ?
C20 C25 H25 120.1 . . ?
C24 C25 C20 119.7(3) . . ?
C24 C25 H25 120.1 . . ?
C61 C62 C63 116.6(3) . . ?
C61 C62 H62 121.7 . . ?
C63 C62 H62 121.7 . . ?
C65 C64 H64 119.2 . . ?
C63 C64 C65 121.6(3) . . ?
C63 C64 H64 119.2 . . ?
C50 C55 H55 120.1 . . ?
C54 C55 C50 119.9(3) . . ?
C54 C55 H55 120.1 . . ?
C101 C102 H102 120.1 . . ?
C101 C102 C103 119.8(3) . . ?
C103 C102 H102 120.1 . . ?
C104 C103 C102 120.0(3) . . ?
C104 C103 H103 120.0 . . ?
C102 C103 H103 120.0 . . ?
C10 C11 P1 96.56(19) . . ?
C12 C11 P1 139.0(2) . . ?
C12 C11 C10 123.7(2) . . ?
C25 C24 H24 120.1 . . ?
C40 C41b H41 120.5 . . ?
C40 C45b C44 121.8(6) . . ?
C23 C24 C25 119.9(3) . . ?
C23 C24 H24 120.1 . . ?
C54 C53 H53 119.9 . . ?
C52 C53 C54 120.2(3) . . ?
C52 C53 H53 119.9 . . ?
C35A C30 P1 114.5(4) . . ?
C31A C30 P1 121.4(4) . . ?
C31A C30 C35A 123.0(5) . . ?
C35 C30 P1 124.7(4) . . ?
C35 C30 C31 116.8(5) . . ?
C31 C30 P1 118.0(4) . . ?
C23 C22 H22 119.8 . . ?
C23 C22 C21 120.3(3) . . ?
C21 C22 H22 119.8 . . ?
C24 C23 H23 119.7 . . ?
C40 C45b H45 119.1 . . ?
C40 C41Aa H41A 118.8 . . ?
C40 C41Aa C42A 122.5(6) . . ?
C40 C45Aa H45A 120.4 . . ?
C43 C42b H42 121.6 . . ?
C43 C44b H44 118.2 . . ?
C43 C44b C45 123.5(6) . . ?
C43 C42Aa C41A 123.8(6) . . ?
C43 C42Aa H42A 118.1 . . ?
C43 C44Aa H44A 121.4 . . ?
C22 C23 C24 120.5(3) . . ?
C22 C23 H23 119.7 . . ?
C72A C73 H73 116.4 . . ?
C72A C73 C74A 127.1(7) . . ?
C74 C73 H73A 123.3 . . ?
C74 C73 C72 113.4(6) . . ?
C74A C73 H73 116.4 . . ?
C72 C73 H73A 123.3 . . ?
C51 C52 H52 119.9 . . ?
C53 C52 C51 120.3(3) . . ?
C53 C52 H52 119.9 . . ?
C20 C21 C22 119.5(3) . . ?
C20 C21 H21 120.3 . . ?
C22 C21 H21 120.3 . . ?
C73 C72A H72A 120.9 . . ?
C73 C72A C71A 118.2(10) . . ?
C71A C72A H72A 120.9 . . ?
C70 C71A H71A 118.1 . . ?
C72A C71A C70 123.8(9) . . ?
C72A C71A H71A 118.1 . . ?
C82A C81A H81A 120.0 . . ?
C80A C81A H81A 120.0 . . ?
C80A C81A C82A 120.0(7) . . ?
C81A C82A H82A 119.4 . . ?
C83A C82A C81A 121.2(6) . . ?
C83A C82A H82A 119.4 . . ?
C85A C84A H84A 119.8 . . ?
C83A C84A H84A 119.8 . . ?
C83A C84A C85A 120.5(7) . . ?
C84A C85A H85A 120.3 . . ?
C84A C85A C80A 119.3(6) . . ?
C80A C85A H85A 120.3 . . ?
C84 C85 H85 120.5 . . ?
C84 C85 C80 119.0(6) . . ?
C80 C85 H85 120.5 . . ?
C82 C81 H81 120.9 . . ?
C80 C81 H81 120.9 . . ?
C80 C81 C82 118.2(6) . . ?
C85 C84 H84 120.0 . . ?
C83 C84 C85 120.0(7) . . ?
C83 C84 H84 120.0 . . ?
C81 C82 H82 119.8 . . ?
C83 C82 C81 120.4(7) . . ?
C83 C82 H82 119.8 . . ?
C84 C83 H83 119.2 . . ?
C82 C83 C84 121.5(7) . . ?
C82 C83 H83 119.2 . . ?
C82A C83A H83A 120.5 . . ?
C84A C83A C82A 119.0(7) . . ?
C84A C83A H83A 120.5 . . ?
C70 C75 H75 121.2 . . ?
C70 C75 C74 117.7(7) . . ?
C74 C75 H75 121.2 . . ?
C70 C75A H75A 119.0 . . ?
C74A C75A C70 122.0(7) . . ?
C74A C75A H75A 119.0 . . ?
C70 C71 H71 122.1 . . ?
C70 C71 C72 115.7(8) . . ?
C72 C71 H71 122.1 . . ?
C73 C74 H74 118.0 . . ?
C75 C74 C73 124.0(7) . . ?
C75 C74 H74 118.0 . . ?
C73 C74A H74A 122.3 . . ?
C75A C74A C73 115.4(7) . . ?
C75A C74A H74A 122.3 . . ?
C73 C72 H72 118.6 . . ?
C71 C72 C73 122.9(9) . . ?
C71 C72 H72 118.6 . . ?
C33A C32A H32A 119.9 . . ?
C33A C32A C31A 120.1(7) . . ?
C31A C32A H32A 119.9 . . ?
C32A C33A H33A 120.1 . . ?
C32A C33A C34A 119.7(6) . . ?
C34A C33A H33A 120.1 . . ?
C32 C33 H33 119.1 . . ?
C34 C33 H33 119.1 . . ?
C34 C33 C32 121.7(7) . . ?
C33A C34A H34A 119.7 . . ?
C35A C34A C33A 120.5(7) . . ?
C35A C34A H34A 119.7 . . ?
C33 C32 H32 120.1 . . ?
C33 C32 C31 119.9(7) . . ?
C31 C32 H32 120.1 . . ?
C30 C35A H35A 121.6 . . ?
C34A C35A C30 116.8(6) . . ?
C34A C35A H35A 121.6 . . ?
C33 C34 H34 119.9 . . ?
C33 C34 C35 120.2(7) . . ?
C35 C34 H34 119.9 . . ?
C30 C31A C32A 119.8(7) . . ?
C30 C31A H31A 120.1 . . ?
C32A C31A H31A 120.1 . . ?
C30 C35 C34 121.8(7) . . ?
C30 C35 H35 119.1 . . ?
C34 C35 H35 119.1 . . ?
C30 C31 H31 120.2 . . ?
C32 C31 C30 119.5(6) . . ?
C32 C31 H31 120.2 . . ?
Cl2 Ga4 Cl3 109.29(17) . . ?
Cl2 Ga4 Cl11 111.2(3) . . ?
Cl8 Ga4 Cl2 110.68(16) . . ?
Cl8 Ga4 Cl3 109.91(14) . . ?
Cl8 Ga4 Cl11 107.7(4) . . ?
Cl11 Ga4 Cl3 108.1(4) . . ?
Cl4 Ga7 Cl09 109.4(3) . . ?
Cl4 Ga7 Cl9 110.05(16) . . ?
Cl5 Ga7 Cl09 106.8(4) . . ?
Cl5 Ga7 Cl4 110.33(17) . . ?
Cl5 Ga7 Cl9 109.11(15) . . ?
Cl9 Ga7 Cl09 111.1(4) . . ?
C85 C80 P3 119.9(4) . . ?
C81 C80 P3 118.7(5) . . ?
C81 C80 C85 120.8(6) . . ?
C81A C80A P3 127.5(6) . . ?
C81A C80A C85A 120.0(7) . . ?
C85A C80A P3 112.5(5) . . ?

loop_
_geom_bond_atom_site_label_1
_geom_bond_atom_site_label_2
_geom_bond_distance
_geom_bond_site_symmetry_2
_geom_bond_publ_flag
Pt2 Pt1 2.81784(15) . ?
Pt2 Cl1 2.4175(6) . ?
Pt2 P2 2.3293(7) . ?
Pt2 P3 2.2273(7) . ?
Pt2 C60 2.034(3) . ?
C41b H41 0.9500 . ?
C41b C42 1.389(9) . ?
C42b H42 0.9500 . ?
C42b C43 1.528(8) . ?
C44b H44 0.9500 . ?
C44b C45 1.416(8) . ?
C45b H45 0.9500 . ?
C41Aa H41A 0.9500 . ?
C41Aa C42A 1.389(9) . ?
C42Aa H42A 0.9500 . ?
C44Aa H44A 0.9500 . ?
C44Aa C45A 1.362(8) . ?
C45Aa H45A 0.9500 . ?
C93Aa H93A 0.9500 . ?
C93Aa C92A 1.376(10) . ?
C92Aa H92A 0.9500 . ?
C93b H93 0.9500 . ?
C93Aa C94A 1.394(10) . ?
C94Aa H94A 0.9500 . ?
C93b C92 1.396(10) . ?
C92b H92 0.9500 . ?
C93b C94 1.382(10) . ?
C94b H94 0.9500 . ?
C94b C95 1.417(10) . ?
C90b C95 1.388(11) . ?
C95b H95 0.9500 . ?
C92Aa C91A 1.413(10) . ?
C90Aa C91A 1.377(9) . ?
C91Aa H91A 0.9500 . ?
C92b C91 1.392(10) . ?
C90b C91 1.398(10) . ?
C91b H91 0.9500 . ?
C90Aa C95A 1.411(10) . ?
C94Aa C95A 1.399(9) . ?
C95Aa H95A 0.9500 . ?
Pt1 Cl1 2.4481(6) . ?
Pt1 P1 2.2217(7) . ?
Pt1 P4 2.3339(7) . ?
Pt1 C10 2.039(3) . ?
P2 C15 1.826(3) . ?
P2 C50 1.820(3) . ?
P2 C40 1.827(3) . ?
P3 C61 1.812(3) . ?
P3 C70 1.807(3) . ?
P3 C80 1.795(7) . ?
P3 C80A 1.854(8) . ?
P1 C20 1.804(3) . ?
P1 C11 1.802(3) . ?
P1 C30 1.807(3) . ?
P4 C65 1.827(3) . ?
P4 C100 1.827(3) . ?
P4 C90 1.901(9) . ?
P4 C90A 1.757(9) . ?
Cl09 Ga7 2.170(11) . ?
C65 C60 1.412(4) . ?
C65 C64 1.413(4) . ?
C61 C60 1.405(5) . ?
C61 C62 1.390(4) . ?
C15 C10 1.409(4) . ?
C15 C14 1.403(4) . ?
C101 H101 0.9500 . ?
C101 C100 1.393(4) . ?
C101 C102 1.387(4) . ?
C104 H104 0.9500 . ?
C104 C105 1.390(4) . ?
C104 C103 1.383(5) . ?
C13 H13 0.9500 . ?
C13 C14 1.395(4) . ?
C13 C12 1.400(4) . ?
C100 C105 1.396(4) . ?
C50 C51 1.387(4) . ?
C50 C55 1.406(4) . ?
C105 H105 0.9500 . ?
C63 H63 0.9500 . ?
C63 C62 1.397(4) . ?
C63 C64 1.393(5) . ?
C10 C11 1.409(4) . ?
C54 H54 0.9500 . ?
C54 C55 1.381(4) . ?
C54 C53 1.387(5) . ?
C14 H14 0.9500 . ?
C12 H12 0.9500 . ?
C12 C11 1.385(4) . ?
C70 C71A 1.411(11) . ?
C70 C75 1.334(8) . ?
C70 C75A 1.468(8) . ?
C70 C71 1.374(10) . ?
C20 C25 1.399(4) . ?
C20 C21 1.389(4) . ?
C51 H51 0.9500 . ?
C51 C52 1.392(4) . ?
C25 H25 0.9500 . ?
C25 C24 1.392(4) . ?
C62 H62 0.9500 . ?
C64 H64 0.9500 . ?
C55 H55 0.9500 . ?
C102 H102 0.9500 . ?
C102 C103 1.390(5) . ?
C103 H103 0.9500 . ?
C40 C41 1.463(7) . ?
C40 C45 1.343(7) . ?
C40 C41A 1.319(7) . ?
C40 C45A 1.463(7) . ?
C43 H43A 0.9500 . ?
C43 H43 0.9500 . ?
C43 C44 1.202(8) . ?
C43 C42A 1.244(8) . ?
C43 C44A 1.558(8) . ?
C24 H24 0.9500 . ?
C24 C23 1.381(5) . ?
C53 H53 0.9500 . ?
C53 C52 1.380(5) . ?
C30 C35A 1.453(9) . ?
C30 C31A 1.306(10) . ?
C30 C35 1.366(10) . ?
C30 C31 1.483(10) . ?
C22 H22 0.9500 . ?
C22 C23 1.380(5) . ?
C22 C21 1.392(4) . ?
C23 H23 0.9500 . ?
C73 H73 0.9500 . ?
C73 H73A 0.9500 . ?
C73 C72A 1.256(13) . ?
C73 C74 1.386(9) . ?
C73 C74A 1.411(10) . ?
C73 C72 1.471(11) . ?
C52 H52 0.9500 . ?
C21 H21 0.9500 . ?
C72A H72A 0.9500 . ?
C72A C71A 1.394(14) . ?
C71A H71A 0.9500 . ?
C81A H81A 0.9500 . ?
C81A C82A 1.399(8) . ?
C81A C80A 1.354(10) . ?
C82A H82A 0.9500 . ?
C82A C83A 1.393(10) . ?
C84A H84A 0.9500 . ?
C84A C85A 1.396(9) . ?
C84A C83A 1.385(10) . ?
C85A H85A 0.9500 . ?
C85A C80A 1.428(10) . ?
C85 H85 0.9500 . ?
C85 C84 1.385(9) . ?
C85 C80 1.409(8) . ?
C81 H81 0.9500 . ?
C81 C82 1.423(10) . ?
C81 C80 1.370(8) . ?
C84 H84 0.9500 . ?
C84 C83 1.367(11) . ?
C82 H82 0.9500 . ?
C82 C83 1.349(11) . ?
C83 H83 0.9500 . ?
C83A H83A 0.9500 . ?
C75 H75 0.9500 . ?
C75 C74 1.378(11) . ?
C75A H75A 0.9500 . ?
C75A C74A 1.389(11) . ?
C71 H71 0.9500 . ?
C71 C72 1.378(13) . ?
C74 H74 0.9500 . ?
C74A H74A 0.9500 . ?
C72 H72 0.9500 . ?
C32A H32A 0.9500 . ?
C32A C33A 1.396(9) . ?
C32A C31A 1.403(11) . ?
C33A H33A 0.9500 . ?
C33A C34A 1.398(9) . ?
C33 H33 0.9500 . ?
C33 C32 1.374(9) . ?
C33 C34 1.355(9) . ?
C34A H34A 0.9500 . ?
C34A C35A 1.387(10) . ?
C32 H32 0.9500 . ?
C32 C31 1.392(11) . ?
C35A H35A 0.9500 . ?
C34 H34 0.9500 . ?
C34 C35 1.407(10) . ?
C31A H31A 0.9500 . ?
C35 H35 0.9500 . ?
C31 H31 0.9500 . ?
Cl4 Ga7 2.165(3) . ?
Cl2 Ga4 2.170(3) . ?
Cl3 Ga4 2.174(3) . ?
Ga4 Cl8 2.170(4) . ?
Ga4 Cl11 2.171(11) . ?
Cl5 Ga7 2.164(3) . ?
Ga7 Cl9 2.167(4) . ?

loop_
_geom_torsion_atom_site_label_1
_geom_torsion_atom_site_label_2
_geom_torsion_atom_site_label_3
_geom_torsion_atom_site_label_4
_geom_torsion
_geom_torsion_site_symmetry_1
_geom_torsion_site_symmetry_2
_geom_torsion_site_symmetry_3
_geom_torsion_site_symmetry_4
_geom_torsion_publ_flag
C90Aa P4 C65 C60 -112.9(4) . . . . ?
C95b C90b C91b C92b -1.4(11) . . . . ?
Pt2 P2 C40 C41b 63.7(4) . . . . ?
C93b C92b C91b C90b 2.3(11) . . . . ?
Pt2 P2 C40 C41Aa 100.4(5) . . . . ?
C93Aa C94Aa C95Aa C90Aa 1.4(9) . . . . ?
C90b P4 C65 C60 -109.9(4) . . . . ?
C90b P4 C65 C64 80.4(4) . . . . ?
C94Aa C93Aa C92Aa C91Aa -1.6(9) . . . . ?
C92Aa C93Aa C94Aa C95Aa -0.1(9) . . . . ?
C92b C93b C94b C95b -1.8(10) . . . . ?
Pt2 P2 C40 C45Aa -76.2(4) . . . . ?
C93Aa C92Aa C91Aa C90Aa 2.0(10) . . . . ?
C94b C93b C92b C91b -0.7(10) . . . . ?
C91Aa C90Aa C95Aa C94Aa -0.9(10) . . . . ?
C91b C90b C95b C94b -1.2(11) . . . . ?
Pt2 P2 C40 C45b -116.4(4) . . . . ?
C15 P2 C40 C41Aa -17.6(5) . . . . ?
C15 P2 C40 C45b 125.5(5) . . . . ?
C15 P2 C40 C41b -54.4(4) . . . . ?
C93b C94b C95b C90b 2.8(10) . . . . ?
C90Aa P4 C65 C64 77.4(4) . . . . ?
C90b P4 C100 C101 178.6(3) . . . . ?
C95Aa C90Aa C91Aa C92Aa -0.8(11) . . . . ?
C41b C42b C43 C44b -9.1(11) . . . . ?
Pt2 P2 C15 C10 13.9(2) . . . . ?
Pt2 P2 C15 C14 -159.8(2) . . . . ?
Pt2 P2 C50 C51 -138.5(2) . . . . ?
Pt2 P2 C50 C55 44.2(2) . . . . ?
Pt2 P3 C61 C60 9.48(18) . . . . ?
Pt2 P3 C61 C62 178.8(4) . . . . ?
Pt2 P3 C70 C71A -158.1(4) . . . . ?
C15 P2 C40 C45Aa 165.8(4) . . . . ?
C50 P2 C40 C45Aa 52.2(4) . . . . ?
C50 P2 C40 C41Aa -131.2(5) . . . . ?
C90Aa P4 C100 C101 -169.8(3) . . . . ?
C90b P4 C100 C105 2.2(4) . . . . ?
C50 P2 C40 C41b -168.0(4) . . . . ?
C90Aa P4 C100 C105 13.8(4) . . . . ?
Pt2 P3 C70 C75 -8.3(5) . . . . ?
Pt2 P3 C70 C75A 22.4(5) . . . . ?
Pt2 P3 C70 C71 179.3(5) . . . . ?
Pt2 P3 C80 C85 67.1(6) . . . . ?
Pt2 P3 C80 C81 -103.8(6) . . . . ?
Pt2 P3 C80A C81A -138.6(7) . . . . ?
Pt2 P3 C80A C85A 40.9(7) . . . . ?
C45Aa C40 C41Aa C42Aa 0.0(10) . . . . ?
C45b C40 C41b C42b 4.4(10) . . . . ?
C41b C40 C45b C44b -4.2(9) . . . . ?
C41Aa C40 C45Aa C44Aa -0.9(9) . . . . ?
C42Aa C43 C44Aa C45Aa 2.7(9) . . . . ?
C42b C43 C44b C45b 10.1(11) . . . . ?
C44Aa C43 C42Aa C41Aa -3.9(11) . . . . ?
Pt1 P1 C20 C25 -19.3(3) . . . . ?
Pt1 P1 C20 C21 164.5(2) . . . . ?
Pt1 P1 C11 C10 8.39(15) . . . . ?
C50 P2 C40 C45b 11.9(5) . . . . ?
Pt1 P1 C11 C12 178.4(3) . . . . ?
Pt1 P1 C30 C35A -83.7(4) . . . . ?
Pt1 P1 C30 C31A 84.3(4) . . . . ?
Pt1 P1 C30 C35 -74.4(5) . . . . ?
Pt1 P1 C30 C31 96.8(4) . . . . ?
Pt1 P4 C90Aa C91Aa 61.9(7) . . . . ?
Pt1 P4 C90Aa C95Aa -110.4(6) . . . . ?
Pt1 P4 C65 C60 10.5(3) . . . . ?
Pt1 P4 C65 C64 -159.3(3) . . . . ?
Pt1 P4 C100 C101 55.0(3) . . . . ?
Pt1 P4 C100 C105 -121.4(2) . . . . ?
Pt1 C10 C11 P1 -9.53(17) . . . . ?
Pt1 C10 C11 C12 178.3(2) . . . . ?
P2 C15 C10 Pt1 7.4(4) . . . . ?
P2 C15 C10 C11 -167.76(19) . . . . ?
P2 C15 C14 C13 171.6(2) . . . . ?
P2 C50 C51 C52 -175.9(2) . . . . ?
P2 C50 C55 C54 175.3(3) . . . . ?
P2 C40 C41Aa C42Aa -176.5(6) . . . . ?
P2 C40 C45Aa C44Aa 176.1(5) . . . . ?
P2 C40 C41b C42b -175.6(6) . . . . ?
P2 C40 C45b C44b 175.8(5) . . . . ?
P3 C61 C60 Pt2 -10.8(2) . . . . ?
P3 C61 C60 C65 166.5(3) . . . . ?
P3 C61 C62 C63 -167.0(3) . . . . ?
P3 C70 C71A C72A 179.8(6) . . . . ?
P3 C70 C75 C74 -179.0(6) . . . . ?
P3 C70 C75A C74A -179.3(6) . . . . ?
P3 C70 C71 C72 178.8(6) . . . . ?
P1 C20 C25 C24 -176.9(2) . . . . ?
P1 C20 C21 C22 176.3(2) . . . . ?
P1 C30 C35A C34A 167.6(5) . . . . ?
P1 C30 C31A C32A -168.6(5) . . . . ?
P1 C30 C35 C34 172.5(5) . . . . ?
P1 C30 C31 C32 -173.1(5) . . . . ?
P4 C90Aa C91Aa C92Aa -173.2(6) . . . . ?
P4 C90Aa C95Aa C94Aa 170.9(5) . . . . ?
P4 C90b C91b C92b -178.3(6) . . . . ?
P4 C90b C95b C94b 175.7(6) . . . . ?
P4 C65 C60 Pt2 11.5(5) . . . . ?
P4 C65 C60 C61 -165.0(2) . . . . ?
P4 C65 C64 C63 168.9(2) . . . . ?
P4 C100 C105 C104 176.2(2) . . . . ?
C65 P4 C90Aa C95Aa 4.3(7) . . . . ?
C65 P4 C90Aa C91Aa 176.7(5) . . . . ?
C65 P4 C100 C101 -60.5(3) . . . . ?
C65 P4 C100 C105 123.1(3) . . . . ?
C61 P3 C70 C71A -60.6(5) . . . . ?
C61 P3 C70 C75 89.2(5) . . . . ?
C61 P3 C70 C75A 119.9(4) . . . . ?
C61 P3 C70 C71 -83.2(5) . . . . ?
C61 P3 C80 C85 -28.2(6) . . . . ?
C61 P3 C80 C81 160.9(6) . . . . ?
C61 P3 C80A C81A 118.2(7) . . . . ?
C61 P3 C80A C85A -62.3(6) . . . . ?
C15 P2 C50 C51 -21.3(3) . . . . ?
C15 P2 C50 C55 161.4(2) . . . . ?
C15 C10 C11 P1 166.9(2) . . . . ?
C15 C10 C11 C12 -5.3(4) . . . . ?
C60 C65 C64 C63 -1.0(5) . . . . ?
C60 C61 C62 C63 0.4(5) . . . . ?
C101 C100 C105 C104 -0.1(4) . . . . ?
C101 C102 C103 C104 0.2(5) . . . . ?
C13 C12 C11 P1 -168.3(3) . . . . ?
C13 C12 C11 C10 -0.3(4) . . . . ?
C100 P4 C90Aa C95Aa 113.6(6) . . . . ?
C100 P4 C90Aa C91Aa -74.1(6) . . . . ?
C100 P4 C65 C60 135.5(3) . . . . ?
C100 P4 C65 C64 -34.2(3) . . . . ?
C100 C101 C102 C103 -0.3(5) . . . . ?
C50 P2 C15 C10 -109.6(2) . . . . ?
C50 P2 C15 C14 76.7(3) . . . . ?
C50 C51 C52 C53 0.1(5) . . . . ?
C105 C104 C103 C102 0.0(5) . . . . ?
C10 C15 C14 C13 -2.2(4) . . . . ?
C54 C53 C52 C51 -0.8(5) . . . . ?
C14 C15 C10 Pt1 -178.5(2) . . . . ?
C14 C15 C10 C11 6.3(4) . . . . ?
C14 C13 C12 C11 4.7(5) . . . . ?
C12 C13 C14 C15 -3.5(5) . . . . ?
C70 P3 C61 C60 -114.0(2) . . . . ?
C70 P3 C61 C62 55.4(4) . . . . ?
C70 P3 C80 C85 -150.1(5) . . . . ?
C70 P3 C80 C81 39.1(7) . . . . ?
C70 P3 C80A C81A -1.0(8) . . . . ?
C70 P3 C80A C85A 178.5(5) . . . . ?
C70 C75 C74 C73 -0.5(12) . . . . ?
C70 C75A C74A C73 -0.1(12) . . . . ?
C70 C71 C72 C73 1.0(13) . . . . ?
C20 P1 C11 C10 -113.97(18) . . . . ?
C20 P1 C11 C12 56.0(3) . . . . ?
C20 P1 C30 C35A 56.2(4) . . . . ?
C20 P1 C30 C31A -135.8(4) . . . . ?
C20 P1 C30 C35 65.4(5) . . . . ?
C20 P1 C30 C31 -123.3(4) . . . . ?
C20 C25 C24 C23 1.3(5) . . . . ?
C51 C50 C55 C54 -2.1(5) . . . . ?
C25 C20 C21 C22 0.2(4) . . . . ?
C25 C24 C23 C22 -1.4(5) . . . . ?
C62 C61 C60 Pt2 177.5(3) . . . . ?
C62 C61 C60 C65 -5.1(5) . . . . ?
C62 C63 C64 C65 -3.9(5) . . . . ?
C64 C65 C60 Pt2 -178.3(2) . . . . ?
C64 C65 C60 C61 5.3(5) . . . . ?
C64 C63 C62 C61 4.1(5) . . . . ?
C55 C50 C51 C52 1.3(4) . . . . ?
C55 C54 C53 C52 0.0(6) . . . . ?
C102 C101 C100 P4 -176.2(2) . . . . ?
C102 C101 C100 C105 0.3(4) . . . . ?
C103 C104 C105 C100 -0.1(5) . . . . ?
C40 C41b C42b C43 1.6(11) . . . . ?
C40 C41Aa C42Aa C43 2.7(13) . . . . ?
C40 P2 C15 C10 139.6(2) . . . . ?
C40 P2 C15 C14 -34.1(3) . . . . ?
C40 P2 C50 C51 91.8(2) . . . . ?
C40 P2 C50 C55 -85.5(2) . . . . ?
C43 C44b C45b C40 -3.5(12) . . . . ?
C43 C44Aa C45Aa C40 -0.4(10) . . . . ?
C11 P1 C20 C25 79.4(2) . . . . ?
C11 P1 C20 C21 -96.8(2) . . . . ?
C11 P1 C30 C35A 178.7(4) . . . . ?
C11 P1 C30 C31A -13.3(4) . . . . ?
C11 P1 C30 C35 -172.1(4) . . . . ?
C11 P1 C30 C31 -0.8(4) . . . . ?
C53 C54 C55 C50 1.4(5) . . . . ?
C30 P1 C20 C25 -155.7(2) . . . . ?
C30 P1 C20 C21 28.1(3) . . . . ?
C30 P1 C11 C10 123.53(18) . . . . ?
C30 P1 C11 C12 -66.5(3) . . . . ?
C23 C22 C21 C20 -0.3(5) . . . . ?
C73 C72A C71A C70 -0.9(12) . . . . ?
C21 C20 C25 C24 -0.7(4) . . . . ?
C21 C22 C23 C24 0.9(5) . . . . ?
C72A C73 C74A C75A -1.7(12) . . . . ?
C71A C70 C75A C74A 1.1(10) . . . . ?
C81A C82A C83A C84A 0.3(11) . . . . ?
C82A C81A C80A P3 177.5(6) . . . . ?
C82A C81A C80A C85A -1.9(11) . . . . ?
C84A C85A C80A P3 -177.9(6) . . . . ?
C84A C85A C80A C81A 1.7(11) . . . . ?
C85A C84A C83A C82A -0.6(11) . . . . ?
C85 C84 C83 C82 1.4(14) . . . . ?
C81 C82 C83 C84 -1.2(15) . . . . ?
C84 C85 C80 P3 -173.4(6) . . . . ?
C84 C85 C80 C81 -2.7(11) . . . . ?
C82 C81 C80 P3 173.7(7) . . . . ?
C82 C81 C80 C85 2.9(12) . . . . ?
C83A C84A C85A C80A -0.4(11) . . . . ?
C75 C70 C71 C72 7.0(11) . . . . ?
C75A C70 C71A C72A -0.7(9) . . . . ?
C71 C70 C75 C74 -7.5(11) . . . . ?
C74 C73 C72 C71 -7.6(11) . . . . ?
C74A C73 C72A C71A 2.2(12) . . . . ?
C72 C73 C74 C75 7.3(11) . . . . ?
C32A C33A C34A C35A 0.2(10) . . . . ?
C33A C32A C31A C30 2.7(10) . . . . ?
C33A C34A C35A C30 0.9(10) . . . . ?
C33 C32 C31 C30 1.4(10) . . . . ?
C33 C34 C35 C30 -1.5(11) . . . . ?
C32 C33 C34 C35 1.7(11) . . . . ?
C35A C30 C31A C32A -1.6(9) . . . . ?
C34 C33 C32 C31 -1.6(10) . . . . ?
C31A C30 C35A C34A -0.2(9) . . . . ?
C31A C32A C33A C34A -2.0(10) . . . . ?
C35 C30 C31 C32 -1.2(8) . . . . ?
C31 C30 C35 C34 1.2(9) . . . . ?
C80 P3 C61 C60 122.0(3) . . . . ?
C80 P3 C61 C62 -68.7(4) . . . . ?
C80 P3 C70 C75 -146.6(5) . . . . ?
C80 P3 C70 C71 41.1(5) . . . . ?
C80 C85 C84 C83 0.5(12) . . . . ?
C80 C81 C82 C83 -1.0(14) . . . . ?
C80A P3 C61 C60 130.2(3) . . . . ?
C80A P3 C61 C62 -60.4(5) . . . . ?
C80A P3 C70 C71A 67.0(5) . . . . ?
C80A P3 C70 C75A -112.6(5) . . . . ?
C80A C81A C82A C83A 1.0(11) . . . . ?

loop_
_smtbx_masks_void_nr
_smtbx_masks_void_average_x
_smtbx_masks_void_average_y
_smtbx_masks_void_average_z
_smtbx_masks_void_volume
_smtbx_masks_void_count_electrons
_smtbx_masks_void_content
1 0.238 -0.738 0.000 742.7 228.0 ?
